data_4127009
loop_
_publ_author_name
'Dolinar, Brian S.'
'Alexandropoulos, Dimitris I.'
'Vignesh, Kuduva R.'
'James, Tia'Asia'
'Dunbar, Kim R.'

_publ_section_title
;
 Lanthanide Triangles Supported by Radical Bridging Ligands.
;
_journal_name_full 'Journal of the American Chemical Society'
_journal_paper_doi 10.1021/jacs.7b12495
_journal_year 2017
_chemical_formula_moiety 'C42 H14 Dy2 F36 N6 O12, C7 H8'
_chemical_formula_sum 'C49 H22 Dy2 F36 N6 O12'
_chemical_formula_weight 1895.72
_space_group_crystal_system triclinic
_space_group_IT_number 2
_space_group_name_Hall '-P 1'
_space_group_name_H-M_alt 'P -1'
_symmetry_space_group_name_Hall '-P 1'
_symmetry_space_group_name_H-M 'P -1'
_atom_sites_solution_hydrogens geom
_atom_sites_solution_primary dual
_audit_creation_date 2017-07-14
_audit_creation_method
;
Olex2 1.2
(compiled 2017.03.28 svn.r3405 for OlexSys, GUI svn.r5337)
;
_cell_angle_alpha 85.173(2)
_cell_angle_beta 74.554(2)
_cell_angle_gamma 84.954(2)
_cell_formula_units_Z 1
_cell_length_a 9.4160(4)
_cell_length_b 11.0617(5)
_cell_length_c 15.4355(7)
_cell_measurement_reflns_used 9080
_cell_measurement_temperature 100.0
_cell_measurement_theta_max 70.074
_cell_measurement_theta_min 2.976
_cell_volume 1540.55(12)
_computing_cell_refinement 'SAINT+ Ver. 8.34A (Bruker-AXS, 2014)'
_computing_data_collection 'APEX3(Bruker-AXS, 2015)'
_computing_data_reduction 'SAINT+ Ver. 8.34A (Bruker-AXS, 2014)'
_computing_molecular_graphics 'SHELXTL (Sheldrick, 2008-2013)'
_computing_publication_material 'SHELXTL (Sheldrick, 2008-2013)'
_computing_structure_refinement 'SHELXTL (Sheldrick, 2008-2013)'
_computing_structure_solution 'SHELXTL (Sheldrick, 2008-2013)'
_diffrn_ambient_temperature 100.0
_diffrn_detector_area_resol_mean 7.9
_diffrn_detector_type 'CMOS area detector'
_diffrn_measured_fraction_theta_full 0.996
_diffrn_measured_fraction_theta_max 0.990
_diffrn_measurement_device 'three-circle diffractometer'
_diffrn_measurement_device_type 'Bruker PHOTON area detector'
_diffrn_measurement_method '0.5\ \w and 0.5\ \f scans'
_diffrn_radiation_collimation 'focusing mirrors'
_diffrn_radiation_monochromator 'mirror optics'
_diffrn_radiation_probe x-ray
_diffrn_radiation_type CuK\a
_diffrn_radiation_wavelength 1.54178
_diffrn_radiation_xray_symbol K-L~3~
_diffrn_reflns_av_R_equivalents 0.0478
_diffrn_reflns_av_unetI/netI 0.0236
_diffrn_reflns_Laue_measured_fraction_full 0.996
_diffrn_reflns_Laue_measured_fraction_max 0.990
_diffrn_reflns_limit_h_max 11
_diffrn_reflns_limit_h_min -11
_diffrn_reflns_limit_k_max 13
_diffrn_reflns_limit_k_min -13
_diffrn_reflns_limit_l_max 18
_diffrn_reflns_limit_l_min -18
_diffrn_reflns_number 46373
_diffrn_reflns_point_group_measured_fraction_full 0.996
_diffrn_reflns_point_group_measured_fraction_max 0.990
_diffrn_reflns_theta_full 67.679
_diffrn_reflns_theta_max 70.365
_diffrn_reflns_theta_min 2.976
_diffrn_source 'microfocus sealed X-ray tube'
_diffrn_source_type 'Incoatec I\ms'
_diffrn_standards_number 0
_exptl_absorpt_coefficient_mu 14.439
_exptl_absorpt_correction_T_max 0.6479
_exptl_absorpt_correction_T_min 0.2622
_exptl_absorpt_correction_type multi-scan
_exptl_absorpt_process_details
'SADABS-2016/2 (Bruker,2016/2) was used for absorption correction. wR2(int) was 0.1028 before and 0.0653 after correction. The Ratio of minimum to maximum transmission is 0.4047. The \l/2 correction factor is Not present.'
_exptl_crystal_colour 'orangish yellow'
_exptl_crystal_colour_modifier orangish
_exptl_crystal_colour_primary yellow
_exptl_crystal_density_diffrn 2.043
_exptl_crystal_density_method 'not measured'
_exptl_crystal_description block
_exptl_crystal_F_000 910
_exptl_crystal_size_max 0.159
_exptl_crystal_size_mid 0.063
_exptl_crystal_size_min 0.058
_refine_diff_density_max 0.417
_refine_diff_density_min -0.477
_refine_diff_density_rms 0.061
_refine_ls_extinction_method none
_refine_ls_goodness_of_fit_ref 1.046
_refine_ls_hydrogen_treatment constr
_refine_ls_matrix_type full
_refine_ls_number_parameters 575
_refine_ls_number_reflns 5842
_refine_ls_number_restraints 352
_refine_ls_restrained_S_all 1.069
_refine_ls_R_factor_all 0.0204
_refine_ls_R_factor_gt 0.0195
_refine_ls_shift/su_max 0.003
_refine_ls_shift/su_mean 0.000
_refine_ls_structure_factor_coef Fsqd
_refine_ls_weighting_details 'w=1/[\s^2^(Fo^2^)+(0.0291P)^2^+0.5418P] where P=(Fo^2^+2Fc^2^)/3'
_refine_ls_weighting_scheme calc
_refine_ls_wR_factor_gt 0.0494
_refine_ls_wR_factor_ref 0.0499
_reflns_Friedel_coverage 0.000
_reflns_number_gt 5671
_reflns_number_total 5842
_reflns_threshold_expression 'I > 2\s(I)'
_cod_data_source_file ja7b12495_si_002.cif
_cod_data_source_block compound_1-Dy
_cod_database_code 4127009
_shelx_shelxl_version_number 2016/6
_shelx_space_group_comment
;
The symmetry employed for this shelxl refinement is uniquely defined
by the following loop, which should always be used as a source of
symmetry information in preference to the above space-group names.
They are only intended as comments.
;
_olex2_refinement_description
;
1. Fixed Uiso
 At 1.2 times of:
  All C(H) groups
 At 1.5 times of:
  All C(H,H,H) groups
2. Restrained distances
 C15-C14 \\sim C15A-C14
 with sigma of 0.01
 F13-C11 \\sim F14-C11 \\sim F13A-C11A \\sim F14A-C11A \\sim F15-C11 \\sim
F15A-C11A
 with sigma of 0.01
 F16A-C15A \\sim F16-C15 \\sim F17A-C15A \\sim F17-C15 \\sim F18-C15 \\sim
F18A-C15A \\sim F10A-C10 ~
 F10-C10 \\sim F12-C10 \\sim F12A-C10 \\sim F11-C10 \\sim F11A-C10 \\sim
F14-C11 \\sim F13A-C11A \\sim F13-
 C11 \\sim F15A-C11A \\sim F15-C11 \\sim F14A-C11A
 with sigma of 0.01
3. Uiso/Uaniso restraints and constraints
F16 \\sim F17 \\sim F18 \\sim C15 \\sim F16A \\sim F17A \\sim F18A \\sim C15A:
within 1.7A with sigma of 0.01 and sigma for terminal atoms of 0.01
F13 \\sim F14 \\sim F15 \\sim C11 \\sim F13A \\sim F14A \\sim F15A \\sim C11A:
within 1.7A with sigma of 0.01 and sigma for terminal atoms of 0.02
Uanis(C11) = Uanis(C11A)
4. Others
 Sof(F16A)=Sof(F17A)=Sof(F18A)=Sof(C15A)=1-FVAR(1)
 Sof(F16)=Sof(F17)=Sof(F18)=Sof(C15)=FVAR(1)
 Sof(F13A)=Sof(F14A)=Sof(F15A)=Sof(C11A)=1-FVAR(2)
 Sof(F13)=Sof(F14)=Sof(F15)=Sof(C11)=FVAR(2)
 Sof(F10A)=Sof(F11A)=Sof(F12A)=1-FVAR(3)
 Sof(F10)=Sof(F11)=Sof(F12)=FVAR(3)
 Fixed Sof: H3S(0.5) C4S(0.5) H4SA(0.5) H4SB(0.5) H4SC(0.5)
5.a Aromatic/amide H refined with riding coordinates:
 C3(H3), C8(H8), C13(H13), C16(H16), C17(H17), C18(H18), C19(H19), C1S(H1S),
 C2S(H2S), C3S(H3S)
5.b Idealised Me refined as rotating group:
 C4S(H4SA,H4SB,H4SC)
;
_olex2_date_sample_data_collection 2016-12-23
_olex2_date_sample_submission 2016-12-23
_olex2_submission_special_instructions 'No special instructions were received'

loop_
_space_group_symop_operation_xyz
'x, y, z'
'-x, -y, -z'

loop_
_atom_site_label
_atom_site_type_symbol
_atom_site_fract_x
_atom_site_fract_y
_atom_site_fract_z
_atom_site_U_iso_or_equiv
_atom_site_adp_type
_atom_site_occupancy
_atom_site_site_symmetry_order
_atom_site_calc_flag
_atom_site_refinement_flags_posn
_atom_site_refinement_flags_adp
_atom_site_refinement_flags_occupancy
_atom_site_disorder_assembly
_atom_site_disorder_group
Dy1 Dy 0.68603(2) 0.28639(2) 0.30282(2) 0.01787(5) Uani 1 1 d . . . . .
F1 F 0.5095(2) 0.59228(15) 0.09740(13) 0.0564(5) Uani 1 1 d . . . . .
F2 F 0.6045(2) 0.74976(14) 0.12488(13) 0.0564(5) Uani 1 1 d . . . . .
F3 F 0.4251(2) 0.67234(16) 0.22451(14) 0.0573(4) Uani 1 1 d . . . . .
F4 F 1.14257(15) 0.50357(13) 0.22886(10) 0.0376(3) Uani 1 1 d . . . . .
F5 F 1.01026(16) 0.60485(13) 0.33852(9) 0.0373(3) Uani 1 1 d . . . . .
F6 F 1.05388(18) 0.68435(13) 0.20255(11) 0.0437(4) Uani 1 1 d . . . . .
F7 F 0.96196(18) 0.12434(19) 0.54179(12) 0.0550(4) Uani 1 1 d . . . . .
F8 F 0.7706(2) 0.23570(14) 0.60110(10) 0.0491(4) Uani 1 1 d . . . . .
F9 F 0.7702(2) 0.04321(15) 0.62697(10) 0.0531(5) Uani 1 1 d . . . . .
O1 O 0.60443(17) 0.45942(13) 0.23173(10) 0.0273(3) Uani 1 1 d . . . . .
O2 O 0.86660(16) 0.42161(13) 0.28057(10) 0.0232(3) Uani 1 1 d . . . . .
O3 O 0.75641(15) 0.22139(12) 0.43358(9) 0.0202(3) Uani 1 1 d . . . . .
O4 O 0.62233(15) 0.08368(12) 0.34062(9) 0.0207(3) Uani 1 1 d . . . . .
O5 O 0.64210(17) 0.21959(13) 0.17560(10) 0.0255(3) Uani 1 1 d . . . . .
O6 O 0.89733(15) 0.16824(13) 0.23530(9) 0.0223(3) Uani 1 1 d . . . . .
N1 N 0.40532(19) 0.29948(15) 0.35878(11) 0.0199(3) Uani 1 1 d . . . . .
N2 N 0.56737(18) 0.43086(15) 0.43085(11) 0.0196(3) Uani 1 1 d . . . . .
N3 N 0.65039(19) 0.48916(15) 0.46791(11) 0.0207(3) Uani 1 1 d . . . . .
C1 C 0.5473(3) 0.6453(2) 0.16102(19) 0.0400(6) Uani 1 1 d . . . . .
C2 C 0.6540(3) 0.55994(19) 0.20198(14) 0.0270(4) Uani 1 1 d . . . . .
C3 C 0.7889(3) 0.60068(19) 0.20445(15) 0.0278(5) Uani 1 1 d . . . . .
H3 H 0.816054 0.678896 0.178219 0.033 Uiso 1 1 calc R . . . .
C4 C 0.8836(2) 0.52780(19) 0.24491(14) 0.0238(4) Uani 1 1 d . . . . .
C5 C 1.0258(3) 0.5813(2) 0.25228(16) 0.0300(5) Uani 1 1 d . . . . .
C6 C 0.8151(3) 0.1310(2) 0.56420(15) 0.0297(5) Uani 1 1 d . . . . .
C7 C 0.7584(2) 0.12326(19) 0.48058(13) 0.0207(4) Uani 1 1 d . . . . .
C8 C 0.7171(2) 0.01112(19) 0.46467(14) 0.0234(4) Uani 1 1 d . . . . .
H8 H 0.729472 -0.058391 0.503191 0.028 Uiso 1 1 calc R . . . .
C9 C 0.6574(2) 0.00069(18) 0.39215(14) 0.0207(4) Uani 1 1 d . . . . .
C10 C 0.6354(2) -0.12912(19) 0.37122(14) 0.0287(5) Uani 1 1 d D . . . .
C12 C 0.6955(2) 0.1303(2) 0.12982(14) 0.0251(4) Uani 1 1 d . . . . .
C13 C 0.8255(2) 0.0598(2) 0.12858(14) 0.0258(4) Uani 1 1 d . . . . .
H13 H 0.852372 -0.006895 0.091197 0.031 Uiso 1 1 calc R . . . .
C14 C 0.9169(2) 0.08528(19) 0.18118(14) 0.0226(4) Uani 1 1 d D . . . .
C16 C 0.3252(2) 0.23721(19) 0.31992(14) 0.0239(4) Uani 1 1 d . . . . .
H16 H 0.375767 0.182439 0.275845 0.029 Uiso 1 1 calc R . . . .
C17 C 0.1724(2) 0.2491(2) 0.34110(15) 0.0258(4) Uani 1 1 d . . . . .
H17 H 0.120097 0.203574 0.311763 0.031 Uiso 1 1 calc R . . . .
C18 C 0.0970(2) 0.3276(2) 0.40503(15) 0.0264(4) Uani 1 1 d . . . . .
H18 H -0.007763 0.337477 0.420230 0.032 Uiso 1 1 calc R . . . .
C19 C 0.1773(2) 0.39184(19) 0.44680(14) 0.0243(4) Uani 1 1 d . . . . .
H19 H 0.128567 0.445676 0.491964 0.029 Uiso 1 1 calc R . . . .
C20 C 0.3294(2) 0.37598(17) 0.42142(13) 0.0194(4) Uani 1 1 d . . . . .
C21 C 0.4197(2) 0.44265(17) 0.46346(13) 0.0182(4) Uani 1 1 d . . . . .
F10 F 0.7588(11) -0.1757(14) 0.3205(14) 0.070(3) Uani 0.45(4) 1 d D . P A 1
F11 F 0.5307(17) -0.1228(11) 0.3276(12) 0.045(3) Uani 0.45(4) 1 d D . P A 1
F12 F 0.580(2) -0.1984(15) 0.4442(8) 0.052(4) Uani 0.45(4) 1 d D . P A 1
F13 F 0.6226(8) 0.1859(5) -0.0036(4) 0.0476(11) Uani 0.74(2) 1 d D U P B 1
F14 F 0.4610(6) 0.1076(12) 0.1086(5) 0.080(2) Uani 0.74(2) 1 d D U P B 1
F15 F 0.6388(12) -0.0015(9) 0.0311(6) 0.046(2) Uani 0.74(2) 1 d D U P B 1
F16 F 1.1732(2) 0.0571(3) 0.1759(2) 0.0502(8) Uani 0.776(6) 1 d D U P C 1
F17 F 1.0844(11) -0.0778(5) 0.1163(4) 0.0344(12) Uani 0.776(6) 1 d D U P C 1
F18 F 1.0334(3) -0.0716(3) 0.25910(15) 0.0400(6) Uani 0.776(6) 1 d D U P C 1
C11 C 0.6022(8) 0.1046(7) 0.0666(6) 0.0367(9) Uani 0.74(2) 1 d D U P B 1
C15 C 1.0542(3) -0.0017(3) 0.1821(3) 0.0305(8) Uani 0.776(6) 1 d D U P C 1
F10A F 0.7640(5) -0.1962(8) 0.3540(13) 0.052(3) Uani 0.55(4) 1 d D . P A 2
F11A F 0.582(3) -0.1357(9) 0.3011(10) 0.058(3) Uani 0.55(4) 1 d D . P A 2
F12A F 0.5573(14) -0.1915(10) 0.4428(6) 0.037(2) Uani 0.55(4) 1 d D . P A 2
F13A F 0.562(3) 0.1792(13) 0.0220(15) 0.058(3) Uani 0.26(2) 1 d D U P B 2
F14A F 0.4768(17) 0.0531(16) 0.1274(11) 0.052(3) Uani 0.26(2) 1 d D U P B 2
F15A F 0.661(3) -0.012(2) 0.0271(13) 0.024(3) Uani 0.26(2) 1 d D U P B 2
F16A F 1.1656(7) 0.1055(8) 0.1254(8) 0.047(2) Uani 0.224(6) 1 d D U P C 2
F17A F 1.096(4) -0.0637(19) 0.1016(14) 0.034(3) Uani 0.224(6) 1 d D U P C 2
F18A F 1.0887(10) -0.0192(10) 0.2381(6) 0.0422(18) Uani 0.224(6) 1 d D U P C 2
C11A C 0.602(2) 0.086(2) 0.0715(16) 0.0367(9) Uani 0.26(2) 1 d D U P B 2
C15A C 1.0710(9) 0.0224(10) 0.1592(8) 0.040(2) Uani 0.224(6) 1 d D U P C 2
C1S C 1.1311(4) 0.5358(3) 0.01066(18) 0.0485(7) Uani 1 1 d . . . . .
H1S H 1.221221 0.560979 0.017507 0.058 Uiso 1 1 calc R . . . .
C2S C 1.0395(4) 0.6166(3) -0.02536(19) 0.0504(7) Uani 1 1 d . . . . .
H2S H 1.066846 0.697479 -0.042620 0.060 Uiso 1 1 calc R . . . .
C3S C 0.9079(4) 0.5825(3) -0.03706(18) 0.0491(7) Uani 1 1 d . . . . .
H3S H 0.845762 0.638778 -0.062568 0.059 Uiso 0.5 1 calc R . P D 2
C4S C 0.8000(9) 0.6732(6) -0.0770(4) 0.0588(17) Uani 0.5 1 d . . P E 1
H4SA H 0.850791 0.702231 -0.138264 0.088 Uiso 0.5 1 calc GR . P E 1
H4SB H 0.768775 0.742573 -0.039148 0.088 Uiso 0.5 1 calc GR . P E 1
H4SC H 0.713157 0.631546 -0.078553 0.088 Uiso 0.5 1 calc GR . P E 1

loop_
_atom_site_aniso_label
_atom_site_aniso_U_11
_atom_site_aniso_U_22
_atom_site_aniso_U_33
_atom_site_aniso_U_23
_atom_site_aniso_U_13
_atom_site_aniso_U_12
Dy1 0.02143(7) 0.01627(6) 0.01886(7) -0.00257(4) -0.00927(4) -0.00332(4)
F1 0.0847(13) 0.0401(8) 0.0625(11) 0.0028(7) -0.0538(10) -0.0005(8)
F2 0.0757(12) 0.0283(8) 0.0751(12) 0.0186(8) -0.0425(10) -0.0067(8)
F3 0.0497(10) 0.0450(9) 0.0768(12) -0.0020(8) -0.0226(9) 0.0160(8)
F4 0.0289(7) 0.0378(7) 0.0444(8) -0.0017(6) -0.0048(6) -0.0086(6)
F5 0.0444(8) 0.0370(7) 0.0367(7) -0.0091(6) -0.0154(6) -0.0146(6)
F6 0.0512(9) 0.0313(7) 0.0513(9) 0.0112(6) -0.0155(7) -0.0233(7)
F7 0.0387(8) 0.0855(13) 0.0522(10) -0.0051(9) -0.0296(7) -0.0092(8)
F8 0.0855(12) 0.0395(8) 0.0339(8) -0.0115(6) -0.0319(8) -0.0068(8)
F9 0.0907(13) 0.0494(9) 0.0340(8) 0.0162(7) -0.0380(8) -0.0345(9)
O1 0.0332(8) 0.0215(7) 0.0311(8) 0.0006(6) -0.0159(6) -0.0027(6)
O2 0.0278(7) 0.0189(7) 0.0253(7) -0.0016(5) -0.0095(6) -0.0062(6)
O3 0.0224(7) 0.0200(7) 0.0202(7) -0.0027(5) -0.0081(5) -0.0037(5)
O4 0.0227(7) 0.0204(7) 0.0218(7) -0.0010(5) -0.0095(6) -0.0048(5)
O5 0.0324(8) 0.0269(7) 0.0213(7) -0.0040(6) -0.0132(6) -0.0034(6)
O6 0.0227(7) 0.0245(7) 0.0214(7) -0.0072(5) -0.0057(5) -0.0056(6)
N1 0.0238(8) 0.0184(8) 0.0207(8) -0.0034(6) -0.0100(7) -0.0033(6)
N2 0.0219(8) 0.0186(8) 0.0218(8) -0.0038(6) -0.0107(7) -0.0015(6)
N3 0.0230(8) 0.0189(8) 0.0233(8) -0.0053(6) -0.0100(7) -0.0025(7)
C1 0.0541(16) 0.0246(12) 0.0484(15) 0.0026(10) -0.0275(13) -0.0009(11)
C2 0.0394(12) 0.0216(10) 0.0222(10) -0.0041(8) -0.0116(9) 0.0000(9)
C3 0.0411(12) 0.0181(10) 0.0247(11) -0.0004(8) -0.0084(9) -0.0058(9)
C4 0.0302(11) 0.0216(10) 0.0197(10) -0.0055(8) -0.0040(8) -0.0058(8)
C5 0.0354(12) 0.0247(11) 0.0304(12) -0.0002(9) -0.0078(9) -0.0094(9)
C6 0.0375(12) 0.0298(11) 0.0277(11) 0.0017(9) -0.0169(10) -0.0105(9)
C7 0.0178(9) 0.0245(10) 0.0206(10) -0.0027(8) -0.0062(7) -0.0017(8)
C8 0.0278(11) 0.0211(10) 0.0239(10) 0.0006(8) -0.0111(8) -0.0040(8)
C9 0.0193(9) 0.0211(10) 0.0217(10) -0.0036(8) -0.0032(8) -0.0055(8)
C10 0.0368(12) 0.0230(10) 0.0285(11) -0.0012(9) -0.0103(9) -0.0095(9)
C12 0.0302(11) 0.0307(11) 0.0170(10) -0.0020(8) -0.0076(8) -0.0113(9)
C13 0.0298(11) 0.0281(11) 0.0210(10) -0.0071(8) -0.0057(8) -0.0079(9)
C14 0.0234(10) 0.0240(10) 0.0196(10) -0.0045(8) -0.0012(8) -0.0078(8)
C16 0.0293(11) 0.0231(10) 0.0235(10) -0.0074(8) -0.0118(8) -0.0041(8)
C17 0.0292(11) 0.0267(10) 0.0275(11) -0.0056(8) -0.0150(9) -0.0072(8)
C18 0.0228(10) 0.0291(11) 0.0308(11) -0.0042(9) -0.0117(9) -0.0048(8)
C19 0.0249(10) 0.0243(10) 0.0270(11) -0.0074(8) -0.0112(8) -0.0007(8)
C20 0.0255(10) 0.0163(9) 0.0201(9) -0.0019(7) -0.0115(8) -0.0033(7)
C21 0.0219(9) 0.0154(9) 0.0194(9) -0.0002(7) -0.0095(8) -0.0019(7)
F10 0.083(6) 0.047(4) 0.063(6) -0.040(4) 0.023(3) -0.015(3)
F11 0.080(5) 0.031(3) 0.042(5) 0.000(3) -0.041(4) -0.026(3)
F12 0.092(9) 0.024(4) 0.048(6) 0.010(4) -0.034(6) -0.015(4)
F13 0.058(3) 0.0557(17) 0.0383(19) -0.0095(14) -0.0331(19) 0.0142(18)
F14 0.0239(17) 0.160(6) 0.067(3) -0.073(4) -0.0098(16) -0.009(3)
F15 0.054(4) 0.050(3) 0.048(3) -0.0219(19) -0.029(3) -0.006(2)
F16 0.0218(10) 0.0496(15) 0.082(2) -0.0312(14) -0.0108(11) -0.0029(9)
F17 0.038(2) 0.0340(15) 0.029(2) -0.0132(13) -0.0037(18) 0.0023(13)
F18 0.0419(13) 0.0465(14) 0.0331(11) -0.0051(9) -0.0160(9) 0.0102(11)
C11 0.0334(13) 0.050(3) 0.0322(15) -0.0184(18) -0.0145(11) -0.0011(16)
C15 0.0226(14) 0.0391(17) 0.032(2) -0.0195(14) -0.0039(13) -0.0039(12)
F10A 0.026(2) 0.039(3) 0.081(6) -0.039(3) 0.0123(19) -0.0051(14)
F11A 0.124(7) 0.029(2) 0.041(4) -0.002(2) -0.048(5) -0.023(4)
F12A 0.040(3) 0.018(3) 0.041(4) -0.001(2) 0.013(3) -0.0121(18)
F13A 0.082(8) 0.049(4) 0.067(7) -0.017(5) -0.058(6) 0.010(6)
F14A 0.024(4) 0.085(7) 0.056(5) -0.046(5) -0.017(3) 0.003(4)
F15A 0.026(5) 0.029(5) 0.017(4) -0.007(3) -0.002(3) -0.013(4)
F16A 0.013(3) 0.044(4) 0.079(5) -0.016(4) -0.002(3) -0.002(3)
F17A 0.030(4) 0.048(5) 0.023(5) -0.026(5) 0.000(4) -0.002(5)
F18A 0.035(4) 0.055(4) 0.042(4) -0.021(3) -0.023(3) 0.019(3)
C11A 0.0334(13) 0.050(3) 0.0322(15) -0.0184(18) -0.0145(11) -0.0011(16)
C15A 0.028(4) 0.050(4) 0.044(4) -0.027(4) -0.005(4) 0.002(4)
C1S 0.0652(19) 0.0474(16) 0.0306(13) -0.0047(11) -0.0039(13) -0.0156(14)
C2S 0.077(2) 0.0369(14) 0.0317(14) 0.0005(11) -0.0011(13) -0.0155(14)
C3S 0.072(2) 0.0452(15) 0.0250(12) -0.0015(11) -0.0037(12) -0.0069(14)
C4S 0.086(5) 0.044(3) 0.036(3) 0.001(2) -0.001(3) 0.005(3)

loop_
_atom_type_symbol
_atom_type_description
_atom_type_scat_dispersion_real
_atom_type_scat_dispersion_imag
_atom_type_scat_source
C C 0.0181 0.0091 'International Tables Vol C Tables 4.2.6.8 and 6.1.1.4'
H H 0.0000 0.0000 'International Tables Vol C Tables 4.2.6.8 and 6.1.1.4'
Dy Dy -9.8046 9.8477 'International Tables Vol C Tables 4.2.6.8 and 6.1.1.4'
F F 0.0727 0.0534 'International Tables Vol C Tables 4.2.6.8 and 6.1.1.4'
N N 0.0311 0.0180 'International Tables Vol C Tables 4.2.6.8 and 6.1.1.4'
O O 0.0492 0.0322 'International Tables Vol C Tables 4.2.6.8 and 6.1.1.4'

loop_
_geom_angle_atom_site_label_1
_geom_angle_atom_site_label_2
_geom_angle_atom_site_label_3
_geom_angle
_geom_angle_site_symmetry_1
_geom_angle_site_symmetry_3
O1 Dy1 O2 73.56(5) . .
O1 Dy1 O3 140.90(5) . .
O1 Dy1 O4 138.51(5) . .
O1 Dy1 O5 75.65(5) . .
O1 Dy1 O6 122.51(5) . .
O1 Dy1 N1 73.89(5) . .
O1 Dy1 N2 75.01(5) . .
O2 Dy1 O3 85.01(5) . .
O2 Dy1 O4 146.63(5) . .
O2 Dy1 O5 116.64(5) . .
O2 Dy1 O6 78.10(5) . .
O2 Dy1 N1 135.23(5) . .
O2 Dy1 N2 79.36(5) . .
O3 Dy1 O4 72.34(5) . .
O3 Dy1 O6 82.80(5) . .
O3 Dy1 N1 102.00(5) . .
O3 Dy1 N2 69.03(5) . .
O4 Dy1 N1 74.81(5) . .
O4 Dy1 N2 113.15(5) . .
O5 Dy1 O3 143.34(5) . .
O5 Dy1 O4 74.36(5) . .
O5 Dy1 O6 74.17(5) . .
O5 Dy1 N1 83.48(5) . .
O5 Dy1 N2 140.33(5) . .
O6 Dy1 O4 75.08(5) . .
O6 Dy1 N1 146.31(5) . .
O6 Dy1 N2 145.15(5) . .
N1 Dy1 N2 63.07(5) . .
C2 O1 Dy1 135.79(14) . .
C4 O2 Dy1 134.97(14) . .
C7 O3 Dy1 136.03(12) . .
C9 O4 Dy1 133.96(13) . .
C12 O5 Dy1 132.14(13) . .
C14 O6 Dy1 131.18(13) . .
C16 N1 Dy1 120.12(14) . .
C16 N1 C20 116.68(18) . .
C20 N1 Dy1 122.92(12) . .
N3 N2 Dy1 120.86(12) . .
N3 N2 C21 118.89(17) . .
C21 N2 Dy1 120.17(12) . .
N2 N3 C21 117.01(17) . 2_666
F1 C1 F2 107.9(2) . .
F1 C1 F3 108.0(2) . .
F1 C1 C2 110.7(2) . .
F2 C1 C2 112.9(2) . .
F3 C1 F2 107.5(2) . .
F3 C1 C2 109.7(2) . .
O1 C2 C1 113.3(2) . .
O1 C2 C3 127.3(2) . .
C3 C2 C1 119.4(2) . .
C2 C3 H3 119.8 . .
C4 C3 C2 120.44(19) . .
C4 C3 H3 119.8 . .
O2 C4 C3 127.9(2) . .
O2 C4 C5 113.82(19) . .
C3 C4 C5 118.22(19) . .
F4 C5 F5 107.32(19) . .
F4 C5 F6 108.29(19) . .
F4 C5 C4 111.73(18) . .
F5 C5 C4 108.87(18) . .
F6 C5 F5 107.52(18) . .
F6 C5 C4 112.89(19) . .
F7 C6 C7 110.32(19) . .
F8 C6 F7 106.79(19) . .
F8 C6 F9 107.6(2) . .
F8 C6 C7 111.12(18) . .
F9 C6 F7 108.0(2) . .
F9 C6 C7 112.76(18) . .
O3 C7 C6 114.53(17) . .
O3 C7 C8 127.61(18) . .
C8 C7 C6 117.85(18) . .
C7 C8 H8 120.0 . .
C7 C8 C9 120.06(19) . .
C9 C8 H8 120.0 . .
O4 C9 C8 127.88(19) . .
O4 C9 C10 115.43(17) . .
C8 C9 C10 116.67(18) . .
F10 C10 C9 109.3(5) . .
F10 C10 F11 109.5(6) . .
F10 C10 F12 113.5(10) . .
F11 C10 C9 108.4(6) . .
F12 C10 C9 112.9(9) . .
F12 C10 F11 102.9(9) . .
F10A C10 C9 110.5(4) . .
F11A C10 C9 115.0(4) . .
F11A C10 F10A 105.9(5) . .
F11A C10 F12A 110.9(9) . .
F12A C10 C9 112.4(6) . .
F12A C10 F10A 101.1(8) . .
O5 C12 C13 128.09(19) . .
O5 C12 C11 112.2(3) . .
O5 C12 C11A 117.2(7) . .
C13 C12 C11 119.7(3) . .
C13 C12 C11A 114.6(7) . .
C12 C13 H13 119.5 . .
C12 C13 C14 121.1(2) . .
C14 C13 H13 119.5 . .
O6 C14 C13 127.9(2) . .
O6 C14 C15 113.3(2) . .
O6 C14 C15A 114.6(5) . .
C13 C14 C15 118.6(2) . .
C13 C14 C15A 116.5(5) . .
N1 C16 H16 118.5 . .
N1 C16 C17 123.07(19) . .
C17 C16 H16 118.5 . .
C16 C17 H17 120.3 . .
C18 C17 C16 119.40(19) . .
C18 C17 H17 120.3 . .
C17 C18 H18 120.7 . .
C17 C18 C19 118.6(2) . .
C19 C18 H18 120.7 . .
C18 C19 H19 120.7 . .
C20 C19 C18 118.6(2) . .
C20 C19 H19 120.7 . .
N1 C20 C19 123.65(18) . .
N1 C20 C21 115.63(18) . .
C19 C20 C21 120.72(18) . .
N2 C21 C20 117.90(17) . .
N3 C21 N2 124.11(17) 2_666 .
N3 C21 C20 117.99(18) 2_666 .
F13 C11 C12 110.5(6) . .
F14 C11 C12 111.3(6) . .
F14 C11 F13 109.0(5) . .
F14 C11 F15 107.7(8) . .
F15 C11 C12 113.2(7) . .
F15 C11 F13 104.8(8) . .
F16 C15 C14 112.4(3) . .
F16 C15 F17 108.4(5) . .
F16 C15 F18 106.1(3) . .
F17 C15 C14 112.2(5) . .
F17 C15 F18 106.0(4) . .
F18 C15 C14 111.2(2) . .
F13A C11A C12 108.9(18) . .
F13A C11A F14A 104.5(16) . .
F13A C11A F15A 115(2) . .
F14A C11A C12 106.7(18) . .
F14A C11A F15A 106(2) . .
F15A C11A C12 114.5(18) . .
F16A C15A C14 108.0(7) . .
F16A C15A F17A 107.9(14) . .
F17A C15A C14 116.0(17) . .
F18A C15A C14 103.9(7) . .
F18A C15A F16A 108.7(11) . .
F18A C15A F17A 112.2(14) . .
C2S C1S H1S 120.0 . .
C2S C1S C3S 120.0(3) . 2_765
C3S C1S H1S 120.0 2_765 .
C1S C2S H2S 119.3 . .
C1S C2S C3S 121.4(3) . .
C3S C2S H2S 119.3 . .
C1S C3S H3S 120.7 2_765 .
C1S C3S C4S 118.9(4) 2_765 .
C2S C3S C1S 118.5(3) . 2_765
C2S C3S H3S 120.7 . .
C2S C3S C4S 122.5(4) . .
C3S C4S H4SA 109.5 . .
C3S C4S H4SB 109.5 . .
C3S C4S H4SC 109.5 . .
H4SA C4S H4SB 109.5 . .
H4SA C4S H4SC 109.5 . .
H4SB C4S H4SC 109.5 . .

loop_
_geom_bond_atom_site_label_1
_geom_bond_atom_site_label_2
_geom_bond_distance
_geom_bond_site_symmetry_2
Dy1 O1 2.3010(15) .
Dy1 O2 2.3013(14) .
Dy1 O3 2.3269(13) .
Dy1 O4 2.3576(13) .
Dy1 O5 2.3030(14) .
Dy1 O6 2.3281(14) .
Dy1 N1 2.5478(17) .
Dy1 N2 2.5979(17) .
F1 C1 1.325(3) .
F2 C1 1.333(3) .
F3 C1 1.328(4) .
F4 C5 1.324(3) .
F5 C5 1.345(3) .
F6 C5 1.326(3) .
F7 C6 1.330(3) .
F8 C6 1.319(3) .
F9 C6 1.325(3) .
O1 C2 1.248(3) .
O2 C4 1.259(3) .
O3 C7 1.255(3) .
O4 C9 1.244(3) .
O5 C12 1.252(3) .
O6 C14 1.261(3) .
N1 C16 1.344(3) .
N1 C20 1.351(3) .
N2 N3 1.320(2) .
N2 C21 1.345(3) .
N3 C21 1.342(3) 2_666
C1 C2 1.540(3) .
C2 C3 1.396(3) .
C3 H3 0.9500 .
C3 C4 1.386(3) .
C4 C5 1.545(3) .
C6 C7 1.534(3) .
C7 C8 1.392(3) .
C8 H8 0.9500 .
C8 C9 1.396(3) .
C9 C10 1.541(3) .
C10 F10 1.306(6) .
C10 F11 1.327(6) .
C10 F12 1.319(6) .
C10 F10A 1.339(5) .
C10 F11A 1.316(5) .
C10 F12A 1.329(5) .
C12 C13 1.389(3) .
C12 C11 1.533(11) .
C12 C11A 1.55(3) .
C13 H13 0.9500 .
C13 C14 1.390(3) .
C14 C15 1.544(4) .
C14 C15A 1.517(9) .
C16 H16 0.9500 .
C16 C17 1.385(3) .
C17 H17 0.9500 .
C17 C18 1.376(3) .
C18 H18 0.9500 .
C18 C19 1.387(3) .
C19 H19 0.9500 .
C19 C20 1.379(3) .
C20 C21 1.474(3) .
F13 C11 1.332(5) .
F14 C11 1.314(4) .
F15 C11 1.316(5) .
F16 C15 1.323(4) .
F17 C15 1.330(4) .
F18 C15 1.340(4) .
F13A C11A 1.320(7) .
F14A C11A 1.321(7) .
F15A C11A 1.323(7) .
F16A C15A 1.314(7) .
F17A C15A 1.321(7) .
F18A C15A 1.312(7) .
C1S H1S 0.9500 .
C1S C2S 1.374(5) .
C1S C3S 1.389(4) 2_765
C2S H2S 0.9500 .
C2S C3S 1.387(5) .
C3S H3S 0.9500 .
C3S C4S 1.572(8) .
C4S H4SA 0.9800 .
C4S H4SB 0.9800 .
C4S H4SC 0.9800 .
